data_2010403
loop_
_publ_author_name
'Aubry, A.'
'Brembilla, A.'
'Faivre, V.'
'Lochon, P.'

_publ_section_title
;
 2-Hydroxymethylbenzimidazole
;
_journal_issue 1
_journal_name_full 'Acta Crystallographica Section C'
_journal_page_first 115
_journal_page_last 116
_journal_paper_doi 10.1107/S0108270194006001
_journal_volume 51
_journal_year 1995
_chemical_formula_sum 'C8 H8 N2 O'
_chemical_formula_weight 148.16
_space_group_IT_number 14
_symmetry_cell_setting monoclinic
_symmetry_space_group_name_Hall '-P 2ybc'
_symmetry_space_group_name_H-M 'P 1 21/c 1'
_atom_type_scat_source IntTabIV
_cell_angle_alpha 90.
_cell_angle_beta 103.310(10)
_cell_angle_gamma 90.
_cell_formula_units_Z 8
_cell_length_a 11.4100(10)
_cell_length_b 7.6630(10)
_cell_length_c 17.404(2)
_cell_measurement_reflns_used 25
_cell_measurement_temperature 293
_cell_measurement_theta_max 30
_cell_measurement_theta_min 20
_cell_volume 1480.8(3)
_diffrn_measurement_device 'Enraf-Nonius CAD-4'
_diffrn_measurement_method \w/2\q
_diffrn_radiation_type CuK\a
_diffrn_radiation_wavelength 1.5418
_diffrn_reflns_limit_h_max 13
_diffrn_reflns_limit_h_min -13
_diffrn_reflns_limit_k_max 9
_diffrn_reflns_limit_k_min 0
_diffrn_reflns_limit_l_max 16
_diffrn_reflns_limit_l_min 0
_diffrn_reflns_number 2538
_diffrn_reflns_theta_max 70
_diffrn_standards_decay_% none
_diffrn_standards_interval_time 120
_diffrn_standards_number 2
_exptl_absorpt_coefficient_mu 0.656
_exptl_absorpt_correction_type none
_exptl_crystal_colour colourless
_exptl_crystal_density_diffrn 1.33
_exptl_crystal_size_max 0.30
_exptl_crystal_size_mid 0.2
_exptl_crystal_size_min 0.15
_refine_diff_density_max 0.20
_refine_diff_density_min -0.29
_refine_ls_goodness_of_fit_obs 0.97
_refine_ls_hydrogen_treatment refxyz
_refine_ls_number_parameters 248
_refine_ls_number_reflns 2330
_refine_ls_R_factor_obs 0.0425
_refine_ls_shift/esd_max 0.3
_refine_ls_structure_factor_coef F
_refine_ls_weighting_details 'w = 1/[\s^2^(F)+0.00395F^2^]'
_refine_ls_weighting_scheme calc
_refine_ls_wR_factor_obs 0.057
_reflns_number_observed 2330
_reflns_number_total 2533
_reflns_observed_criterion I>=3\s(I)
_cod_data_source_file pa1100.cif
_cod_data_source_block pa1100a
_cod_depositor_comments
;
The following automatic conversions were performed:

'_refine_ls_weighting_scheme' value '1/[\s^2^(F)+0.00395F^2^]' was
changed to 'calc'. New tag '_refine_ls_weighting_details' was
created. The value of the new tag was set to 'w =
1/[\s^2^(F)+0.00395F^2^]'.

Automatic conversion script
Id: cif_fix_values 3143 2015-03-26 13:38:13Z robertas 
;
_cod_original_cell_volume 1481
_cod_original_sg_symbol_H-M 'P 21/c'
_cod_original_formula_sum 'C8 H8 N2 O1'
_cod_database_code 2010403

loop_
_symmetry_equiv_pos_as_xyz
x,y,z
x,1/2-y,1/2+z
-x,-y,-z
-x,1/2+y,1/2-z

loop_
_atom_site_label
_atom_site_fract_x
_atom_site_fract_y
_atom_site_fract_z
O1 .80587(9) .04510(10) -.05992(7)
C1 .8811(2) .1869(2) -.07070(10)
C2 .93890(10) .2719(2) .00570(9)
N1 1.04950(10) .2413(2) .04599(7)
C3 1.06340(10) .3424(2) .11368(9)
C4 .95680(10) .4329(2) .11275(9)
N2 .87890(10) .3850(2) .042970(10)
C5 .9444(2) .5403(2) .17470(10)
C6 1.0436(2) .5567(3) .23710(10)
C7 1.1522(2) .4701(2) .23780(10)
C8 1.16400(10) .3637(2) .17630(10)
O21 .33680(10) .0119(2) -.04423(8)
C21 .3126(2) .1926(2) -.05410(10)
C22 .38150(10) .2983(2) .01385(9)
N21 .48870(10) .2441(2) .05828(8)
C23 .52770(10) .3689(2) .11477(9)
C24 .43820(10) .4976(2) .10114(9)
N22 .34680(10) .4486(2) .03662(8)
C25 .4484(2) .6415(3) .15080(10)
C26 .5476(2) .6501(3) .21360(10)
C27 .6369(2) .5202(3) .22620(10)
C28 .62910(10) .3787(2) .17670(10)
H10 .851(2) -.050(3) -.0530(10)
H11 .836(2) .275(3) -.1080(10)
H12 .947(2) .149(2) -.0960(10)
H2N .810(2) .430(3) .0230(10)
H51 .859(2) .597(2) .1780(10)
H61 1.042(2) .641(3) .2780(10)
H71 1.222(2) .490(3) .2800(10)
H81 1.243(2) .299(3) .1720(10)
H210 .290(2) -.036(3) -.0090(10)
H211 .336(2) .234(2) -.1060(10)
H212 .231(2) .216(2) -.0640(10)
H21N .524(2) .154(3) .0520(10)
H251 .392(2) .735(3) .1410(10)
H261 .554(2) .744(3) .2510(10)
H271 .709(2) .537(2) .2700(10)
H281 .698(2) .282(2) .1870(10)

loop_
_geom_angle_atom_site_label_1
_geom_angle_atom_site_label_2
_geom_angle_atom_site_label_3
_geom_angle
_geom_angle_publ_flag
O1 C1 C2 111.90(10) yes
C1 C2 N1 124.80(10) yes
C1 C2 N2 122.40(10) yes
N1 C2 N2 112.70(10) yes
N1 C3 C4 109.80(10) yes
N1 C3 C8 129.70(10) yes
C2 N1 C3 105.10(10) yes
C2 N2 C4 107.30(10) yes
C3 C4 N2 105.10(10) yes
C3 C4 C5 121.90(10) yes
C3 C8 C7 117.8(2) yes
N2 C4 C5 132.90(10) yes
C4 C3 C8 120.50(10) yes
C4 C5 C6 116.9(2) yes
C5 C6 C7 121.7(2) yes
C6 C7 C8 121.1(2) yes
O21 C21 C22 112.40(10) yes
C21 C22 N21 121.80(10) yes
C21 C22 N22 125.10(10) yes
N21 C22 N22 113.20(10) yes
N21 C23 C24 105.40(10) yes
N21 C23 C28 132.00(10) yes
C22 N21 C23 107.30(10) yes
C22 N22 C24 105.00(10) yes
C23 C24 N22 109.10(10) yes
C23 C24 C25 120.00(10) yes
C23 C28 C27 116.80(10) yes
N22 C24 C25 130.80(10) yes
C24 C23 C28 122.50(10) yes
C24 C25 C26 117.8(2) yes
C25 C26 C27 121.4(2) yes
C26 C27 C28 121.4(2) yes

loop_
_geom_bond_atom_site_label_1
_geom_bond_atom_site_label_2
_geom_bond_site_symmetry_1
_geom_bond_site_symmetry_2
_geom_bond_distance
_geom_bond_publ_flag
O1 C1 . . 1.423(2) yes
C1 C2 . . 1.491(2) yes
C2 N1 . . 1.316(2) yes
C2 N2 . . 1.359(2) yes
N1 C3 . . 1.388(2) yes
C3 C4 . . 1.398(2) yes
C3 C8 . . 1.398(2) yes
C4 N2 . . 1.379(2) yes
C4 C5 . . 1.389(2) yes
C5 C6 . . 1.383(2) yes
C6 C7 . . 1.404(3) yes
C7 C8 . . 1.377(3) yes
O21 C21 . . 1.414(2) yes
C21 C22 . . 1.498(2) yes
C22 N22 . . 1.309(2) yes
C22 N21 . . 1.353(2) yes
N21 C23 . . 1.370(2) yes
C23 C24 . . 1.400(2) yes
C23 C28 . . 1.389(2) yes
C24 N22 . . 1.396(2) yes
C24 C25 . . 1.389(2) yes
C25 C26 . . 1.382(2) yes
C26 C27 . . 1.406(3) yes
C27 C28 . . 1.376(3) yes

loop_
_geom_torsion_atom_site_label_1
_geom_torsion_atom_site_label_2
_geom_torsion_atom_site_label_3
_geom_torsion_atom_site_label_4
_geom_torsion
_geom_torsion_publ_flag
O1 C1 C2 N1 98.63 yes
O1 C1 C2 N2 -78.14 yes
O21 C21 C22 N21 27.78 yes
O21 C21 C22 N22 -152.28 yes
